data_4335830
loop_
_publ_author_name
'Brian M. Barry'
'Benjamin W. Stein'
'Christopher A. Larsen'
'Melissa N. Wirtz'
'William E. Geiger'
'Rory Waterman'
'Richard A. Kemp'

_publ_contact_author_address
;Department of Chemistry and Chemical Biology
MSC03 2060, 1 University of New Mexico
Albuquerque, NM 87131, USA
;
_publ_contact_author_email rakemp@unm.edu
_publ_contact_author_name 'Richard A. Kemp'
_publ_contact_author_phone 505-272-7609
_publ_section_title
;
 Metal Complexes (M = Zn, Sn, and Pb) of 2-Phosphinobenzenethiolates:
 Insights into Ligand Folding and Hemilability
;
_journal_name_full 'Inorganic Chemistry'
_journal_page_first 9875
_journal_page_last 9884
_journal_paper_doi 10.1021/ic400990n
_journal_volume 52
_journal_year 2013
_chemical_formula_sum 'C24 H28 Cl P S Sn'
_chemical_formula_weight 533.63
_chemical_name_systematic
; 
 ? 
;
_space_group_IT_number 2
_symmetry_cell_setting triclinic
_symmetry_space_group_name_Hall '-P 1'
_symmetry_space_group_name_H-M 'P -1'
_atom_sites_solution_hydrogens geom
_atom_sites_solution_primary direct
_atom_sites_solution_secondary difmap
_audit_creation_method SHELXL-97
_cell_angle_alpha 87.573(2)
_cell_angle_beta 74.666(2)
_cell_angle_gamma 76.296(2)
_cell_formula_units_Z 2
_cell_length_a 9.0010(3)
_cell_length_b 10.4139(4)
_cell_length_c 13.3513(5)
_cell_measurement_reflns_used 9984
_cell_measurement_temperature 173(2)
_cell_measurement_theta_max 43.79
_cell_measurement_theta_min 2.41
_cell_volume 1172.30(8)
_computing_cell_refinement 'Bruker SAINT'
_computing_data_collection 'Bruker APEX2'
_computing_data_reduction 'Bruker SAINT'
_computing_molecular_graphics 'Bruker SHELXTL'
_computing_publication_material 'Bruker SHELXTL'
_computing_structure_refinement 'SHELXL-97 (Sheldrick, 2008)'
_computing_structure_solution 'SHELXS-97 (Sheldrick, 2008)'
_diffrn_ambient_temperature 173(2)
_diffrn_measured_fraction_theta_full 0.997
_diffrn_measured_fraction_theta_max 0.997
_diffrn_measurement_device_type 'Bruker APEX-II CCD'
_diffrn_measurement_method '\f and \w scans'
_diffrn_radiation_monochromator graphite
_diffrn_radiation_source 'fine-focus sealed tube'
_diffrn_radiation_type MoK\a
_diffrn_radiation_wavelength 0.71073
_diffrn_reflns_av_R_equivalents 0.0514
_diffrn_reflns_av_sigmaI/netI 0.0487
_diffrn_reflns_limit_h_max 17
_diffrn_reflns_limit_h_min -18
_diffrn_reflns_limit_k_max 20
_diffrn_reflns_limit_k_min -20
_diffrn_reflns_limit_l_max 26
_diffrn_reflns_limit_l_min -26
_diffrn_reflns_number 53871
_diffrn_reflns_theta_full 45.29
_diffrn_reflns_theta_max 45.29
_diffrn_reflns_theta_min 1.58
_exptl_absorpt_coefficient_mu 1.369
_exptl_absorpt_correction_T_max 0.7907
_exptl_absorpt_correction_T_min 0.5097
_exptl_absorpt_correction_type multi-scan
_exptl_absorpt_process_details 'bruker sadabs'
_exptl_crystal_colour colourless
_exptl_crystal_density_diffrn 1.512
_exptl_crystal_description plate
_exptl_crystal_F_000 540
_exptl_crystal_size_max 0.57
_exptl_crystal_size_mid 0.31
_exptl_crystal_size_min 0.18
_refine_diff_density_max 2.635
_refine_diff_density_min -2.027
_refine_diff_density_rms 0.275
_refine_ls_extinction_method none
_refine_ls_goodness_of_fit_ref 0.969
_refine_ls_hydrogen_treatment constr
_refine_ls_matrix_type full
_refine_ls_number_parameters 257
_refine_ls_number_reflns 19558
_refine_ls_number_restraints 0
_refine_ls_restrained_S_all 0.969
_refine_ls_R_factor_all 0.0482
_refine_ls_R_factor_gt 0.0326
_refine_ls_shift/su_max 0.017
_refine_ls_shift/su_mean 0.001
_refine_ls_structure_factor_coef Fsqd
_refine_ls_weighting_details 'calc w=1/[\s^2^(Fo^2^)+(0.0504P)^2^+0.0000P] where P=(Fo^2^+2Fc^2^)/3'
_refine_ls_weighting_scheme calc
_refine_ls_wR_factor_gt 0.0780
_refine_ls_wR_factor_ref 0.0939
_reflns_number_gt 15379
_reflns_number_total 19558
_reflns_threshold_expression >2sigma(I)
_cod_data_source_file ic400990n_si_002_09.cif
_cod_data_source_block Compound_12
_cod_original_cell_volume 1172.31(7)
_cod_database_code 4335830

loop_
_symmetry_equiv_pos_as_xyz
'x, y, z'
'-x, -y, -z'

loop_
_atom_site_label
_atom_site_type_symbol
_atom_site_fract_x
_atom_site_fract_y
_atom_site_fract_z
_atom_site_U_iso_or_equiv
_atom_site_adp_type
_atom_site_occupancy
_atom_site_symmetry_multiplicity
_atom_site_calc_flag
_atom_site_refinement_flags
Sn1 Sn 0.246027(8) 0.266585(7) 0.266876(5) 0.01675(2) Uani 1 1 d .
Cl1 Cl 0.13810(4) 0.27619(3) 0.46347(2) 0.02327(5) Uani 1 1 d .
P1 P -0.02860(4) 0.24640(3) 0.25980(2) 0.01797(5) Uani 1 1 d .
S1 S 0.29032(4) 0.24653(4) 0.06855(2) 0.02692(6) Uani 1 1 d .
C1 C 0.09788(14) 0.29831(11) 0.05255(8) 0.02000(17) Uani 1 1 d .
C2 C -0.04086(14) 0.29407(12) 0.13082(8) 0.02031(17) Uani 1 1 d .
C3 C -0.18723(17) 0.32238(17) 0.10705(11) 0.0307(3) Uani 1 1 d .
H3 H -0.2802 0.3184 0.1599 0.037 Uiso 1 1 calc R
C4 C -0.19851(19) 0.35622(19) 0.00736(12) 0.0372(3) Uani 1 1 d .
H4 H -0.2983 0.3736 -0.0084 0.045 Uiso 1 1 calc R
C5 C -0.06293(19) 0.36462(15) -0.06938(10) 0.0320(3) Uani 1 1 d .
H5 H -0.0704 0.3894 -0.1375 0.038 Uiso 1 1 calc R
C6 C 0.08304(17) 0.33709(12) -0.04719(9) 0.0249(2) Uani 1 1 d .
H6 H 0.1746 0.3445 -0.1002 0.030 Uiso 1 1 calc R
C7 C -0.18866(14) 0.35162(15) 0.35931(9) 0.0254(2) Uani 1 1 d .
H7 H -0.1562 0.3359 0.4257 0.031 Uiso 1 1 calc R
C8 C -0.1953(2) 0.49748(17) 0.33549(14) 0.0369(3) Uani 1 1 d .
H8A H -0.2301 0.5192 0.2719 0.055 Uiso 1 1 calc R
H8B H -0.0899 0.5142 0.3259 0.055 Uiso 1 1 calc R
H8C H -0.2704 0.5525 0.3934 0.055 Uiso 1 1 calc R
C9 C -0.35193(18) 0.3205(2) 0.38119(14) 0.0408(4) Uani 1 1 d .
H9A H -0.4202 0.3653 0.4460 0.061 Uiso 1 1 calc R
H9B H -0.3407 0.2248 0.3878 0.061 Uiso 1 1 calc R
H9C H -0.3994 0.3515 0.3238 0.061 Uiso 1 1 calc R
C10 C -0.04962(18) 0.07554(13) 0.27327(11) 0.0279(2) Uani 1 1 d .
H10 H -0.1578 0.0754 0.2670 0.034 Uiso 1 1 calc R
C11 C -0.0388(3) 0.02309(18) 0.38053(14) 0.0419(4) Uani 1 1 d .
H11A H -0.0532 -0.0676 0.3862 0.063 Uiso 1 1 calc R
H11B H -0.1217 0.0794 0.4343 0.063 Uiso 1 1 calc R
H11C H 0.0654 0.0239 0.3898 0.063 Uiso 1 1 calc R
C12 C 0.0699(2) -0.01263(16) 0.18568(15) 0.0395(3) Uani 1 1 d .
H12A H 0.1776 -0.0154 0.1901 0.059 Uiso 1 1 calc R
H12B H 0.0569 0.0230 0.1186 0.059 Uiso 1 1 calc R
H12C H 0.0520 -0.1022 0.1921 0.059 Uiso 1 1 calc R
C13 C 0.43017(14) 0.09359(11) 0.26991(9) 0.02049(17) Uani 1 1 d .
C14 C 0.43989(17) 0.02504(13) 0.36120(10) 0.0264(2) Uani 1 1 d .
H14 H 0.3599 0.0523 0.4238 0.032 Uiso 1 1 calc R
C15 C 0.56586(19) -0.08301(14) 0.36134(12) 0.0307(3) Uani 1 1 d .
H15 H 0.5710 -0.1290 0.4237 0.037 Uiso 1 1 calc R
C16 C 0.68336(18) -0.12313(13) 0.27052(13) 0.0308(3) Uani 1 1 d .
H16 H 0.7696 -0.1962 0.2707 0.037 Uiso 1 1 calc R
C17 C 0.67504(18) -0.05658(14) 0.17936(13) 0.0312(3) Uani 1 1 d .
H17 H 0.7554 -0.0844 0.1170 0.037 Uiso 1 1 calc R
C18 C 0.54921(16) 0.05106(13) 0.17885(11) 0.0268(2) Uani 1 1 d .
H18 H 0.5443 0.0960 0.1160 0.032 Uiso 1 1 calc R
C19 C 0.29548(13) 0.45834(11) 0.26391(9) 0.01875(16) Uani 1 1 d .
C20 C 0.22723(17) 0.55015(13) 0.34616(11) 0.0271(2) Uani 1 1 d .
H20 H 0.1536 0.5294 0.4063 0.033 Uiso 1 1 calc R
C21 C 0.2670(2) 0.67217(15) 0.34010(13) 0.0360(3) Uani 1 1 d .
H21 H 0.2179 0.7352 0.3954 0.043 Uiso 1 1 calc R
C22 C 0.3779(2) 0.70252(15) 0.25385(14) 0.0348(3) Uani 1 1 d .
H22 H 0.4056 0.7854 0.2506 0.042 Uiso 1 1 calc R
C23 C 0.44756(17) 0.61116(16) 0.17284(12) 0.0309(3) Uani 1 1 d .
H23 H 0.5246 0.6309 0.1142 0.037 Uiso 1 1 calc R
C24 C 0.40522(14) 0.49040(13) 0.17700(10) 0.0239(2) Uani 1 1 d .
H24 H 0.4514 0.4293 0.1202 0.029 Uiso 1 1 calc R

loop_
_atom_site_aniso_label
_atom_site_aniso_U_11
_atom_site_aniso_U_22
_atom_site_aniso_U_33
_atom_site_aniso_U_23
_atom_site_aniso_U_13
_atom_site_aniso_U_12
Sn1 0.01703(3) 0.01832(3) 0.01511(3) 0.00120(2) -0.00414(2) -0.00478(2)
Cl1 0.02685(12) 0.02720(12) 0.01536(9) 0.00112(8) -0.00360(8) -0.00788(10)
P1 0.01936(11) 0.02112(11) 0.01539(10) 0.00408(8) -0.00609(9) -0.00743(9)
S1 0.02168(12) 0.04290(18) 0.01519(10) -0.00053(11) -0.00317(9) -0.00731(12)
C1 0.0253(5) 0.0187(4) 0.0154(4) 0.0007(3) -0.0059(3) -0.0036(3)
C2 0.0229(4) 0.0228(4) 0.0159(4) 0.0029(3) -0.0074(3) -0.0045(3)
C3 0.0243(5) 0.0466(8) 0.0212(5) 0.0037(5) -0.0101(4) -0.0038(5)
C4 0.0312(6) 0.0541(9) 0.0241(6) 0.0029(6) -0.0149(5) 0.0026(6)
C5 0.0395(7) 0.0347(6) 0.0175(4) 0.0020(4) -0.0118(5) 0.0038(5)
C6 0.0338(6) 0.0227(5) 0.0153(4) 0.0016(3) -0.0061(4) -0.0017(4)
C7 0.0189(4) 0.0383(6) 0.0177(4) 0.0011(4) -0.0027(3) -0.0065(4)
C8 0.0355(7) 0.0330(7) 0.0361(7) -0.0059(6) -0.0048(6) -0.0005(6)
C9 0.0215(5) 0.0671(12) 0.0330(7) 0.0014(7) -0.0019(5) -0.0146(7)
C10 0.0368(6) 0.0252(5) 0.0301(6) 0.0089(4) -0.0163(5) -0.0163(5)
C11 0.0642(11) 0.0368(7) 0.0390(8) 0.0210(6) -0.0270(8) -0.0277(8)
C12 0.0503(9) 0.0236(6) 0.0468(9) 0.0005(6) -0.0149(8) -0.0104(6)
C13 0.0213(4) 0.0187(4) 0.0223(4) -0.0013(3) -0.0078(3) -0.0035(3)
C14 0.0309(6) 0.0249(5) 0.0234(5) 0.0013(4) -0.0106(4) -0.0028(4)
C15 0.0365(7) 0.0246(5) 0.0336(6) 0.0019(5) -0.0185(6) -0.0016(5)
C16 0.0296(6) 0.0207(5) 0.0437(8) -0.0037(5) -0.0168(6) -0.0003(4)
C17 0.0265(6) 0.0259(5) 0.0368(7) -0.0050(5) -0.0063(5) 0.0011(4)
C18 0.0253(5) 0.0254(5) 0.0259(5) -0.0010(4) -0.0045(4) -0.0009(4)
C19 0.0171(4) 0.0198(4) 0.0203(4) 0.0033(3) -0.0058(3) -0.0057(3)
C20 0.0328(6) 0.0232(5) 0.0243(5) -0.0004(4) -0.0025(4) -0.0098(4)
C21 0.0508(9) 0.0238(5) 0.0349(7) -0.0019(5) -0.0082(6) -0.0145(6)
C22 0.0444(8) 0.0289(6) 0.0413(8) 0.0103(5) -0.0194(7) -0.0208(6)
C23 0.0294(6) 0.0384(7) 0.0320(6) 0.0129(5) -0.0109(5) -0.0205(5)
C24 0.0197(4) 0.0304(5) 0.0229(5) 0.0054(4) -0.0046(4) -0.0102(4)

loop_
_atom_type_symbol
_atom_type_description
_atom_type_scat_dispersion_real
_atom_type_scat_dispersion_imag
_atom_type_scat_source
C C 0.0033 0.0016 'International Tables Vol C Tables 4.2.6.8 and 6.1.1.4'
H H 0.0000 0.0000 'International Tables Vol C Tables 4.2.6.8 and 6.1.1.4'
Cl Cl 0.1484 0.1585 'International Tables Vol C Tables 4.2.6.8 and 6.1.1.4'
P P 0.1023 0.0942 'International Tables Vol C Tables 4.2.6.8 and 6.1.1.4'
S S 0.1246 0.1234 'International Tables Vol C Tables 4.2.6.8 and 6.1.1.4'
Sn Sn -0.6537 1.4246 'International Tables Vol C Tables 4.2.6.8 and 6.1.1.4'

loop_
_geom_angle_atom_site_label_1
_geom_angle_atom_site_label_2
_geom_angle_atom_site_label_3
_geom_angle
C19 Sn1 C13 119.61(4)
C19 Sn1 Cl1 92.57(3)
C13 Sn1 Cl1 93.05(3)
C19 Sn1 P1 119.54(3)
C13 Sn1 P1 120.81(3)
Cl1 Sn1 P1 86.414(10)
C19 Sn1 S1 95.26(3)
C13 Sn1 S1 92.87(3)
Cl1 Sn1 S1 166.260(11)
P1 Sn1 S1 79.906(10)
C2 P1 C10 106.50(6)
C2 P1 C7 111.56(6)
C10 P1 C7 109.13(7)
C2 P1 Sn1 104.99(4)
C10 P1 Sn1 112.22(5)
C7 P1 Sn1 112.26(4)
C1 S1 Sn1 103.15(4)
C6 C1 C2 118.24(11)
C6 C1 S1 117.36(10)
C2 C1 S1 124.23(8)
C3 C2 C1 119.90(10)
C3 C2 P1 120.05(10)
C1 C2 P1 120.01(9)
C4 C3 C2 120.88(14)
C4 C3 H3 119.6
C2 C3 H3 119.6
C5 C4 C3 119.52(14)
C5 C4 H4 120.2
C3 C4 H4 120.2
C6 C5 C4 120.38(12)
C6 C5 H5 119.8
C4 C5 H5 119.8
C5 C6 C1 121.01(13)
C5 C6 H6 119.5
C1 C6 H6 119.5
C8 C7 C9 112.07(13)
C8 C7 P1 110.01(9)
C9 C7 P1 116.22(11)
C8 C7 H7 105.9
C9 C7 H7 105.9
P1 C7 H7 105.9
C7 C8 H8A 109.5
C7 C8 H8B 109.5
H8A C8 H8B 109.5
C7 C8 H8C 109.5
H8A C8 H8C 109.5
H8B C8 H8C 109.5
C7 C9 H9A 109.5
C7 C9 H9B 109.5
H9A C9 H9B 109.5
C7 C9 H9C 109.5
H9A C9 H9C 109.5
H9B C9 H9C 109.5
C12 C10 C11 112.17(14)
C12 C10 P1 110.96(10)
C11 C10 P1 111.27(10)
C12 C10 H10 107.4
C11 C10 H10 107.4
P1 C10 H10 107.4
C10 C11 H11A 109.5
C10 C11 H11B 109.5
H11A C11 H11B 109.5
C10 C11 H11C 109.5
H11A C11 H11C 109.5
H11B C11 H11C 109.5
C10 C12 H12A 109.5
C10 C12 H12B 109.5
H12A C12 H12B 109.5
C10 C12 H12C 109.5
H12A C12 H12C 109.5
H12B C12 H12C 109.5
C18 C13 C14 118.44(11)
C18 C13 Sn1 119.20(9)
C14 C13 Sn1 122.29(9)
C15 C14 C13 120.71(13)
C15 C14 H14 119.6
C13 C14 H14 119.6
C16 C15 C14 120.03(14)
C16 C15 H15 120.0
C14 C15 H15 120.0
C17 C16 C15 119.93(13)
C17 C16 H16 120.0
C15 C16 H16 120.0
C16 C17 C18 120.20(14)
C16 C17 H17 119.9
C18 C17 H17 119.9
C17 C18 C13 120.68(13)
C17 C18 H18 119.7
C13 C18 H18 119.7
C24 C19 C20 118.89(11)
C24 C19 Sn1 118.09(9)
C20 C19 Sn1 122.98(9)
C21 C20 C19 120.08(13)
C21 C20 H20 120.0
C19 C20 H20 120.0
C22 C21 C20 120.60(14)
C22 C21 H21 119.7
C20 C21 H21 119.7
C23 C22 C21 119.54(13)
C23 C22 H22 120.2
C21 C22 H22 120.2
C22 C23 C24 120.22(13)
C22 C23 H23 119.9
C24 C23 H23 119.9
C23 C24 C19 120.63(13)
C23 C24 H24 119.7
C19 C24 H24 119.7

loop_
_geom_bond_atom_site_label_1
_geom_bond_atom_site_label_2
_geom_bond_distance
Sn1 C19 2.1430(11)
Sn1 C13 2.1468(11)
Sn1 Cl1 2.5438(3)
Sn1 P1 2.5564(3)
Sn1 S1 2.5813(3)
P1 C2 1.7961(11)
P1 C10 1.8300(13)
P1 C7 1.8451(13)
S1 C1 1.7550(12)
C1 C6 1.4061(16)
C1 C2 1.4090(17)
C2 C3 1.3973(17)
C3 C4 1.3859(19)
C3 H3 0.9500
C4 C5 1.389(2)
C4 H4 0.9500
C5 C6 1.384(2)
C5 H5 0.9500
C6 H6 0.9500
C7 C8 1.529(2)
C7 C9 1.530(2)
C7 H7 1.0000
C8 H8A 0.9800
C8 H8B 0.9800
C8 H8C 0.9800
C9 H9A 0.9800
C9 H9B 0.9800
C9 H9C 0.9800
C10 C12 1.525(2)
C10 C11 1.530(2)
C10 H10 1.0000
C11 H11A 0.9800
C11 H11B 0.9800
C11 H11C 0.9800
C12 H12A 0.9800
C12 H12B 0.9800
C12 H12C 0.9800
C13 C18 1.3979(18)
C13 C14 1.3986(17)
C14 C15 1.3957(19)
C14 H14 0.9500
C15 C16 1.385(2)
C15 H15 0.9500
C16 C17 1.385(2)
C16 H16 0.9500
C17 C18 1.3933(19)
C17 H17 0.9500
C18 H18 0.9500
C19 C24 1.3967(16)
C19 C20 1.3970(17)
C20 C21 1.3931(19)
C20 H20 0.9500
C21 C22 1.390(2)
C21 H21 0.9500
C22 C23 1.383(2)
C22 H22 0.9500
C23 C24 1.3928(19)
C23 H23 0.9500
C24 H24 0.9500

loop_
_geom_torsion_atom_site_label_1
_geom_torsion_atom_site_label_2
_geom_torsion_atom_site_label_3
_geom_torsion_atom_site_label_4
_geom_torsion
C19 Sn1 P1 C2 69.11(5)
C13 Sn1 P1 C2 -108.55(5)
Cl1 Sn1 P1 C2 160.04(4)
S1 Sn1 P1 C2 -21.25(4)
C19 Sn1 P1 C10 -175.61(6)
C13 Sn1 P1 C10 6.73(6)
Cl1 Sn1 P1 C10 -84.68(5)
S1 Sn1 P1 C10 94.03(5)
C19 Sn1 P1 C7 -52.26(6)
C13 Sn1 P1 C7 130.07(6)
Cl1 Sn1 P1 C7 38.66(5)
S1 Sn1 P1 C7 -142.62(5)
C19 Sn1 S1 C1 -96.23(5)
C13 Sn1 S1 C1 143.67(5)
Cl1 Sn1 S1 C1 28.29(7)
P1 Sn1 S1 C1 22.88(4)
Sn1 S1 C1 C6 161.30(9)
Sn1 S1 C1 C2 -23.62(11)
C6 C1 C2 C3 2.77(18)
S1 C1 C2 C3 -172.27(11)
C6 C1 C2 P1 -179.53(9)
S1 C1 C2 P1 5.44(14)
C10 P1 C2 C3 74.91(13)
C7 P1 C2 C3 -44.08(13)
Sn1 P1 C2 C3 -165.91(11)
C10 P1 C2 C1 -102.80(11)
C7 P1 C2 C1 138.21(10)
Sn1 P1 C2 C1 16.38(10)
C1 C2 C3 C4 -0.7(2)
P1 C2 C3 C4 -178.44(14)
C2 C3 C4 C5 -1.3(3)
C3 C4 C5 C6 1.2(3)
C4 C5 C6 C1 0.9(2)
C2 C1 C6 C5 -2.89(19)
S1 C1 C6 C5 172.49(11)
C2 P1 C7 C8 -50.52(12)
C10 P1 C7 C8 -167.93(10)
Sn1 P1 C7 C8 67.01(10)
C2 P1 C7 C9 78.16(13)
C10 P1 C7 C9 -39.25(13)
Sn1 P1 C7 C9 -164.31(10)
C2 P1 C10 C12 53.61(12)
C7 P1 C10 C12 174.17(11)
Sn1 P1 C10 C12 -60.74(11)
C2 P1 C10 C11 179.26(12)
C7 P1 C10 C11 -60.18(14)
Sn1 P1 C10 C11 64.90(13)
C19 Sn1 C13 C18 -75.57(11)
Cl1 Sn1 C13 C18 -170.27(10)
P1 Sn1 C13 C18 102.09(10)
S1 Sn1 C13 C18 22.14(10)
C19 Sn1 C13 C14 101.29(11)
Cl1 Sn1 C13 C14 6.58(10)
P1 Sn1 C13 C14 -81.05(11)
S1 Sn1 C13 C14 -161.01(10)
C18 C13 C14 C15 0.2(2)
Sn1 C13 C14 C15 -176.65(10)
C13 C14 C15 C16 0.2(2)
C14 C15 C16 C17 -0.5(2)
C15 C16 C17 C18 0.3(2)
C16 C17 C18 C13 0.2(2)
C14 C13 C18 C17 -0.4(2)
Sn1 C13 C18 C17 176.55(11)
C13 Sn1 C19 C24 64.59(10)
Cl1 Sn1 C19 C24 159.57(9)
P1 Sn1 C19 C24 -113.10(8)
S1 Sn1 C19 C24 -31.73(9)
C13 Sn1 C19 C20 -113.13(11)
Cl1 Sn1 C19 C20 -18.16(10)
P1 Sn1 C19 C20 69.18(11)
S1 Sn1 C19 C20 150.54(10)
C24 C19 C20 C21 1.0(2)
Sn1 C19 C20 C21 178.69(12)
C19 C20 C21 C22 -1.8(3)
C20 C21 C22 C23 0.9(3)
C21 C22 C23 C24 0.9(2)
C22 C23 C24 C19 -1.8(2)
C20 C19 C24 C23 0.81(19)
Sn1 C19 C24 C23 -177.01(10)
